data_4062010
_journal_name_full Organometallics
_journal_year 2003
_chemical_formula_sum 'C20 H21 N O4'
_chemical_formula_weight 339.38
_space_group_IT_number 60
_symmetry_cell_setting orthorhombic
_symmetry_space_group_name_Hall '-P 2n 2ab'
_symmetry_space_group_name_H-M 'P b c n'
_cell_angle_alpha 90.00
_cell_angle_beta 90.00
_cell_angle_gamma 90.00
_cell_formula_units_Z 8
_cell_length_a 11.9844(11)
_cell_length_b 14.5392(14)
_cell_length_c 19.9966(18)
_cell_measurement_temperature 133(2)
_cell_volume 3484.3(6)
_diffrn_ambient_temperature 133(2)
_exptl_crystal_density_diffrn 1.294
_cod_database_code 4062010

loop_
_symmetry_equiv_pos_as_xyz
'x, y, z'
'-x+1/2, -y+1/2, z+1/2'
'-x, y, -z+1/2'
'x+1/2, -y+1/2, -z'
'-x, -y, -z'
'x-1/2, y-1/2, -z-1/2'
'x, -y, z-1/2'
'-x-1/2, y-1/2, z'

loop_
_atom_site_label
_atom_site_type_symbol
_atom_site_fract_x
_atom_site_fract_y
_atom_site_fract_z
_atom_site_U_iso_or_equiv
_atom_site_adp_type
_atom_site_occupancy
_atom_site_symmetry_multiplicity
_atom_site_calc_flag
_atom_site_refinement_flags
_atom_site_disorder_assembly
_atom_site_disorder_group
O1 O 0.31137(7) 0.72230(6) 0.28853(4) 0.0247(2) Uani 1 1 d . . .
C1 C 0.25970(10) 0.49110(8) 0.32446(6) 0.0195(3) Uani 1 1 d . . .
C2 C 0.26676(11) 0.41825(9) 0.36432(6) 0.0257(3) Uani 1 1 d . . .
H2A H 0.3052 0.4227 0.4057 0.031 Uiso 1 1 calc R . .
H2B H 0.2334 0.3617 0.3514 0.031 Uiso 1 1 calc R . .
N2 N 0.30570(8) 0.57898(7) 0.33784(5) 0.0190(2) Uani 1 1 d . . .
C3 C 0.28087(10) 0.64215(9) 0.28816(6) 0.0185(3) Uani 1 1 d . . .
C3A C 0.21452(10) 0.59106(8) 0.23829(6) 0.0184(3) Uani 1 1 d . . .
C4 C 0.16969(10) 0.61903(8) 0.17684(6) 0.0193(3) Uani 1 1 d . . .
C5 C 0.11495(10) 0.55380(9) 0.13815(6) 0.0209(3) Uani 1 1 d . . .
C6 C 0.10757(10) 0.46120(9) 0.15956(6) 0.0215(3) Uani 1 1 d . . .
C7 C 0.15232(10) 0.43346(9) 0.22044(6) 0.0220(3) Uani 1 1 d . . .
H7 H 0.1475 0.3714 0.2350 0.026 Uiso 1 1 calc R . .
C7A C 0.20439(10) 0.50030(8) 0.25911(6) 0.0192(3) Uani 1 1 d . . .
O2 O 0.18162(7) 0.70667(6) 0.15257(4) 0.0237(2) Uani 1 1 d . . .
C8 C 0.11377(12) 0.77357(9) 0.18577(7) 0.0317(3) Uani 1 1 d . . .
H8A H 0.0349 0.7581 0.1795 0.038 Uiso 1 1 calc R . .
H8B H 0.1286 0.8346 0.1669 0.038 Uiso 1 1 calc R . .
H8C H 0.1314 0.7739 0.2336 0.038 Uiso 1 1 calc R . .
O3 O 0.06293(7) 0.57973(6) 0.07989(4) 0.0254(2) Uani 1 1 d . . .
C9 C 0.12998(12) 0.56859(10) 0.02111(6) 0.0298(3) Uani 1 1 d . . .
H9A H 0.1882 0.6159 0.0203 0.036 Uiso 1 1 calc R . .
H9B H 0.0829 0.5746 -0.0187 0.036 Uiso 1 1 calc R . .
H9C H 0.1648 0.5076 0.0216 0.036 Uiso 1 1 calc R . .
O4 O 0.05427(8) 0.40462(6) 0.11612(4) 0.0289(2) Uani 1 1 d . . .
C10 C 0.04197(12) 0.30993(9) 0.13494(7) 0.0304(3) Uani 1 1 d . . .
H10A H 0.1159 0.2819 0.1401 0.036 Uiso 1 1 calc R . .
H10B H 0.0003 0.2771 0.1002 0.036 Uiso 1 1 calc R . .
H10C H 0.0014 0.3061 0.1774 0.036 Uiso 1 1 calc R . .
C11 C 0.36291(10) 0.60265(8) 0.39850(6) 0.0178(3) Uani 1 1 d . . .
C12 C 0.47579(10) 0.57961(8) 0.40487(6) 0.0209(3) Uani 1 1 d . . .
C13 C 0.52869(11) 0.60251(9) 0.46446(7) 0.0262(3) Uani 1 1 d . . .
H13 H 0.6051 0.5871 0.4705 0.031 Uiso 1 1 calc R . .
C14 C 0.47189(11) 0.64726(9) 0.51488(7) 0.0288(3) Uani 1 1 d . . .
H14 H 0.5097 0.6628 0.5551 0.035 Uiso 1 1 calc R . .
C15 C 0.36065(11) 0.66971(9) 0.50742(6) 0.0263(3) Uani 1 1 d . . .
H15 H 0.3227 0.7006 0.5425 0.032 Uiso 1 1 calc R . .
C16 C 0.30365(10) 0.64754(8) 0.44900(6) 0.0211(3) Uani 1 1 d . . .
C17 C 0.53800(11) 0.53412(10) 0.34861(7) 0.0320(3) Uani 1 1 d . . .
H17A H 0.6125 0.5161 0.3641 0.038 Uiso 1 1 calc R . .
H17B H 0.5450 0.5772 0.3112 0.038 Uiso 1 1 calc R . .
H17C H 0.4971 0.4794 0.3339 0.038 Uiso 1 1 calc R . .
C18 C 0.18247(11) 0.67196(10) 0.44013(7) 0.0307(3) Uani 1 1 d . . .
H18A H 0.1521 0.6942 0.4827 0.037 Uiso 1 1 calc R . .
H18B H 0.1409 0.6174 0.4258 0.037 Uiso 1 1 calc R . .
H18C H 0.1754 0.7202 0.4062 0.037 Uiso 1 1 calc R . .

loop_
_atom_site_aniso_label
_atom_site_aniso_U_11
_atom_site_aniso_U_22
_atom_site_aniso_U_33
_atom_site_aniso_U_23
_atom_site_aniso_U_13
_atom_site_aniso_U_12
O1 0.0332(5) 0.0169(5) 0.0241(5) 0.0013(4) -0.0033(4) -0.0032(4)
C1 0.0230(6) 0.0182(7) 0.0174(6) -0.0007(5) -0.0013(5) -0.0015(5)
C2 0.0357(8) 0.0210(7) 0.0205(7) 0.0011(5) -0.0063(6) -0.0043(6)
N2 0.0253(6) 0.0165(5) 0.0154(5) 0.0009(4) -0.0036(4) -0.0022(4)
C3 0.0209(6) 0.0175(7) 0.0173(6) 0.0004(5) 0.0019(5) 0.0014(5)
C3A 0.0195(6) 0.0187(7) 0.0168(6) -0.0001(5) 0.0012(5) 0.0001(5)
C4 0.0208(6) 0.0192(7) 0.0178(6) 0.0033(5) 0.0025(5) 0.0028(5)
C5 0.0204(6) 0.0269(7) 0.0154(6) 0.0012(5) -0.0017(5) 0.0039(5)
C6 0.0214(6) 0.0235(7) 0.0197(6) -0.0025(5) -0.0025(5) -0.0023(5)
C7 0.0258(7) 0.0195(7) 0.0207(6) 0.0010(5) -0.0024(5) -0.0020(5)
C7A 0.0217(6) 0.0196(7) 0.0162(6) 0.0011(5) -0.0003(5) 0.0005(5)
O2 0.0315(5) 0.0189(5) 0.0206(5) 0.0043(4) 0.0018(4) 0.0035(4)
C8 0.0422(8) 0.0245(8) 0.0282(7) 0.0008(6) -0.0014(6) 0.0104(6)
O3 0.0249(5) 0.0340(6) 0.0173(4) 0.0036(4) -0.0050(4) 0.0043(4)
C9 0.0363(8) 0.0351(8) 0.0179(7) 0.0013(6) -0.0020(6) 0.0018(6)
O4 0.0377(5) 0.0254(5) 0.0237(5) -0.0009(4) -0.0110(4) -0.0072(4)
C10 0.0363(8) 0.0249(8) 0.0298(8) -0.0020(6) -0.0060(6) -0.0091(6)
C11 0.0229(6) 0.0152(6) 0.0155(6) 0.0018(5) -0.0024(5) -0.0037(5)
C12 0.0231(6) 0.0187(7) 0.0209(6) 0.0034(5) 0.0006(5) -0.0020(5)
C13 0.0214(7) 0.0289(8) 0.0284(7) 0.0058(6) -0.0053(5) -0.0041(6)
C14 0.0369(8) 0.0292(8) 0.0203(7) 0.0004(6) -0.0085(6) -0.0103(6)
C15 0.0361(8) 0.0242(7) 0.0185(7) -0.0027(5) 0.0025(6) -0.0023(6)
C16 0.0249(7) 0.0179(7) 0.0206(6) 0.0020(5) 0.0012(5) -0.0009(5)
C17 0.0280(8) 0.0365(8) 0.0316(8) -0.0004(6) 0.0052(6) 0.0055(6)
C18 0.0278(7) 0.0348(8) 0.0295(8) 0.0005(6) 0.0052(6) 0.0053(6)

loop_
_geom_bond_atom_site_label_1
_geom_bond_atom_site_label_2
_geom_bond_distance
_geom_bond_site_symmetry_2
_geom_bond_publ_flag
O1 C3 1.2214(14) . ?
C1 C2 1.3283(17) . ?
C1 N2 1.4171(15) . ?
C1 C7A 1.4713(17) . ?
N2 C3 1.3853(15) . ?
N2 C11 1.4352(15) . ?
C3 C3A 1.4760(16) . ?
C3A C7A 1.3891(16) . ?
C3A C4 1.4013(17) . ?
C4 O2 1.3710(14) . ?
C4 C5 1.3886(17) . ?
C5 O3 1.3741(14) . ?
C5 C6 1.4157(17) . ?
C6 O4 1.3562(14) . ?
C6 C7 1.3900(17) . ?
C7 C7A 1.3898(17) . ?
O2 C8 1.4311(15) . ?
O3 C9 1.4330(15) . ?
O4 C10 1.4349(15) . ?
C11 C16 1.3965(17) . ?
C11 C12 1.3995(17) . ?
C12 C13 1.3902(17) . ?
C12 C17 1.5030(18) . ?
C13 C14 1.3795(19) . ?
C14 C15 1.3805(19) . ?
C15 C16 1.3910(18) . ?
C16 C18 1.5056(18) . ?

loop_
_cod_related_entry_id
_cod_related_entry_database
_cod_related_entry_code
1 ChemSpider 21158500
